data_7017938
loop_
_publ_author_name
'Abbasi, Alireza'
'Geranmayeh, Shokoofeh'
'Skripkin, Mikhail Y.'
'Eriksson, Lars'

_publ_section_title
;
 Potassium ion-mediated non-covalent bonded coordination polymers.
;
_journal_issue 3
_journal_name_full 'Dalton transactions (Cambridge, England : 2003)'
_journal_page_first 850
_journal_page_last 859
_journal_paper_doi 10.1039/c1dt11698c
_journal_volume 41
_journal_year 2012
_chemical_formula_moiety 'C4 H12 Cl4 K O2.25 Rh S2'
_chemical_formula_sum 'C4 H12 Cl4 K O2.25 Rh S2'
_chemical_formula_weight 444.09
_chemical_name_systematic
;
?
;
_space_group_IT_number 14
_symmetry_cell_setting monoclinic
_symmetry_space_group_name_Hall '-P 2ybc'
_symmetry_space_group_name_H-M 'P 1 21/c 1'
_atom_sites_solution_hydrogens geom
_atom_sites_solution_primary direct
_atom_sites_solution_secondary difmap
_audit_creation_method SHELXL-97
_cell_angle_alpha 90.00
_cell_angle_beta 111.421(2)
_cell_angle_gamma 90.00
_cell_formula_units_Z 4
_cell_length_a 12.7053(3)
_cell_length_b 7.82170(10)
_cell_length_c 15.2964(3)
_cell_measurement_reflns_used 8780
_cell_measurement_temperature 290(2)
_cell_measurement_theta_max 25.62
_cell_measurement_theta_min 3.78
_cell_volume 1415.10(5)
_computing_cell_refinement 'CrysAlis CCD (Oxford Diffraction, 2003)'
_computing_data_collection 'CrysAlis CCD (Oxford Diffraction, 2003)'
_computing_data_reduction 'CrysAlis CCD (Oxford Diffraction, 2003)'
_computing_molecular_graphics 'Diamond (Brandenburg, 2001)'
_computing_publication_material 'PLATON (Spek, 2009)'
_computing_structure_refinement 'SHELXL-97 (Sheldrick, 1997)'
_computing_structure_solution 'SHELXS-97 (Sheldrick, 1997)'
_diffrn_ambient_temperature 290(2)
_diffrn_detector_area_resol_mean 12
_diffrn_measured_fraction_theta_full 0.989
_diffrn_measured_fraction_theta_max 0.989
_diffrn_measurement_device_type 'X-calibur-II with Sapphire-III CCD'
_diffrn_measurement_method '\w-scans at different \f'
_diffrn_radiation_monochromator graphite
_diffrn_radiation_source 'fine-focus sealed tube'
_diffrn_radiation_type MoK\a
_diffrn_radiation_wavelength 0.71073
_diffrn_reflns_av_R_equivalents 0.0168
_diffrn_reflns_av_sigmaI/netI 0.0167
_diffrn_reflns_limit_h_max 15
_diffrn_reflns_limit_h_min -14
_diffrn_reflns_limit_k_max 9
_diffrn_reflns_limit_k_min -5
_diffrn_reflns_limit_l_max 18
_diffrn_reflns_limit_l_min -18
_diffrn_reflns_number 8780
_diffrn_reflns_theta_full 25.62
_diffrn_reflns_theta_max 25.62
_diffrn_reflns_theta_min 3.78
_diffrn_standards_number 0
_exptl_absorpt_coefficient_mu 2.528
_exptl_absorpt_correction_T_max 0.9102
_exptl_absorpt_correction_T_min 0.8752
_exptl_absorpt_correction_type numerical
_exptl_absorpt_process_details 'X-red (STOE, 1997)'
_exptl_crystal_colour yellow
_exptl_crystal_density_diffrn 2.084
_exptl_crystal_density_method 'not measured'
_exptl_crystal_description block
_exptl_crystal_F_000 872
_exptl_crystal_size_max 0.10
_exptl_crystal_size_mid 0.05
_exptl_crystal_size_min 0.03
_refine_diff_density_max 0.748
_refine_diff_density_min -1.233
_refine_diff_density_rms 0.092
_refine_ls_extinction_method none
_refine_ls_goodness_of_fit_ref 1.062
_refine_ls_hydrogen_treatment constr
_refine_ls_matrix_type full
_refine_ls_number_parameters 143
_refine_ls_number_reflns 2666
_refine_ls_number_restraints 0
_refine_ls_restrained_S_all 1.062
_refine_ls_R_factor_all 0.0357
_refine_ls_R_factor_gt 0.0280
_refine_ls_shift/su_max 0.000
_refine_ls_shift/su_mean 0.000
_refine_ls_structure_factor_coef Fsqd
_refine_ls_weighting_details 'calc w=1/[\s^2^(Fo^2^)+(0.0368P)^2^+0.9900P] where P=(Fo^2^+2Fc^2^)/3'
_refine_ls_weighting_scheme calc
_refine_ls_wR_factor_gt 0.0644
_refine_ls_wR_factor_ref 0.0666
_reflns_number_gt 2272
_reflns_number_total 2666
_reflns_threshold_expression >2sigma(I)
_cod_data_source_file c1dt11698c.txt
_cod_data_source_block Compound3
_cod_original_sg_symbol_H-M 'P 21/c'
_cod_database_code 7017938

loop_
_symmetry_equiv_pos_as_xyz
'x, y, z'
'-x, y+1/2, -z+1/2'
'-x, -y, -z'
'x, -y-1/2, z-1/2'

loop_
_atom_site_label
_atom_site_type_symbol
_atom_site_fract_x
_atom_site_fract_y
_atom_site_fract_z
_atom_site_U_iso_or_equiv
_atom_site_adp_type
_atom_site_occupancy
_atom_site_symmetry_multiplicity
_atom_site_calc_flag
_atom_site_refinement_flags
Rh1 Rh 0.5000 0.5000 0.5000 0.01957(10) Uani 1 2 d S
Rh2 Rh 0.0000 0.0000 0.5000 0.02513(10) Uani 1 2 d S
K1 K 0.31472(6) -0.02897(9) 0.46548(6) 0.0411(2) Uani 1 1 d .
Cl1 Cl 0.46522(7) 0.25130(9) 0.40768(5) 0.03095(18) Uani 1 1 d .
Cl4 Cl 0.30818(6) 0.56866(10) 0.43643(6) 0.03321(19) Uani 1 1 d .
Cl2 Cl 0.16152(7) -0.15958(12) 0.58356(6) 0.0427(2) Uani 1 1 d .
Cl3 Cl 0.11461(8) 0.20997(11) 0.47083(7) 0.0461(2) Uani 1 1 d .
S2 S 0.52326(7) 0.64562(9) 0.37628(5) 0.02835(18) Uani 1 1 d .
S1 S 0.00043(7) -0.15092(11) 0.36904(6) 0.0358(2) Uani 1 1 d .
O2 O 0.5334(2) 0.8320(3) 0.38653(17) 0.0493(7) Uani 1 1 d .
O1 O 0.0933(2) -0.1087(4) 0.33703(18) 0.0551(7) Uani 1 1 d .
O3 O 0.2205(13) -0.063(2) 0.2516(10) 0.089(4) Uani 0.25 1 d P
C3 C 0.4114(3) 0.6016(5) 0.2682(2) 0.0404(8) Uani 1 1 d .
H7 H 0.3429 0.6530 0.2685 0.061 Uiso 1 1 calc R
H8 H 0.4012 0.4801 0.2604 0.061 Uiso 1 1 calc R
H9 H 0.4297 0.6478 0.2173 0.061 Uiso 1 1 calc R
C4 C 0.6404(3) 0.5663(6) 0.3510(3) 0.0485(9) Uani 1 1 d .
H10 H 0.6384 0.6127 0.2923 0.073 Uiso 1 1 calc R
H11 H 0.6364 0.4439 0.3469 0.073 Uiso 1 1 calc R
H12 H 0.7095 0.5997 0.4001 0.073 Uiso 1 1 calc R
C1 C -0.1278(3) -0.1252(6) 0.2723(3) 0.0582(11) Uani 1 1 d .
H1 H -0.1375 -0.0070 0.2541 0.087 Uiso 1 1 calc R
H2 H -0.1897 -0.1615 0.2896 0.087 Uiso 1 1 calc R
H3 H -0.1258 -0.1930 0.2206 0.087 Uiso 1 1 calc R
C2 C 0.0024(4) -0.3757(5) 0.3869(3) 0.0615(12) Uani 1 1 d .
H4 H 0.0010 -0.4334 0.3311 0.092 Uiso 1 1 calc R
H5 H -0.0626 -0.4085 0.4008 0.092 Uiso 1 1 calc R
H6 H 0.0699 -0.4066 0.4385 0.092 Uiso 1 1 calc R

loop_
_atom_site_aniso_label
_atom_site_aniso_U_11
_atom_site_aniso_U_22
_atom_site_aniso_U_33
_atom_site_aniso_U_23
_atom_site_aniso_U_13
_atom_site_aniso_U_12
Rh1 0.01780(17) 0.02066(16) 0.01816(17) -0.00339(12) 0.00408(13) 0.00046(11)
Rh2 0.01881(18) 0.03126(19) 0.02168(19) 0.00209(13) 0.00308(14) 0.00491(13)
K1 0.0325(4) 0.0345(4) 0.0515(5) 0.0001(3) 0.0095(4) -0.0013(3)
Cl1 0.0391(4) 0.0244(4) 0.0290(4) -0.0085(3) 0.0119(3) -0.0033(3)
Cl4 0.0191(4) 0.0422(4) 0.0335(4) -0.0023(3) 0.0039(3) 0.0049(3)
Cl2 0.0317(4) 0.0546(5) 0.0336(5) 0.0053(4) 0.0021(4) 0.0194(4)
Cl3 0.0429(5) 0.0369(4) 0.0666(6) 0.0020(4) 0.0296(5) -0.0029(4)
S2 0.0340(4) 0.0263(4) 0.0225(4) -0.0009(3) 0.0076(3) -0.0049(3)
S1 0.0289(4) 0.0478(5) 0.0263(4) -0.0053(4) 0.0048(4) 0.0081(4)
O2 0.081(2) 0.0230(12) 0.0367(14) 0.0000(10) 0.0127(14) -0.0111(12)
O1 0.0436(15) 0.085(2) 0.0417(16) -0.0105(14) 0.0212(13) 0.0012(14)
O3 0.078(9) 0.127(12) 0.073(10) 0.021(9) 0.040(8) 0.010(9)
C3 0.044(2) 0.048(2) 0.0216(17) 0.0023(15) 0.0037(15) -0.0036(16)
C4 0.041(2) 0.066(2) 0.045(2) 0.004(2) 0.0240(19) -0.0023(19)
C1 0.039(2) 0.089(3) 0.032(2) -0.014(2) -0.0049(17) 0.013(2)
C2 0.072(3) 0.046(2) 0.065(3) -0.013(2) 0.023(2) 0.011(2)

loop_
_atom_type_symbol
_atom_type_description
_atom_type_scat_dispersion_real
_atom_type_scat_dispersion_imag
_atom_type_scat_source
C C 0.0033 0.0016 'International Tables Vol C Tables 4.2.6.8 and 6.1.1.4'
H H 0.0000 0.0000 'International Tables Vol C Tables 4.2.6.8 and 6.1.1.4'
Cl Cl 0.1484 0.1585 'International Tables Vol C Tables 4.2.6.8 and 6.1.1.4'
K K 0.2009 0.2494 'International Tables Vol C Tables 4.2.6.8 and 6.1.1.4'
O O 0.0106 0.0060 'International Tables Vol C Tables 4.2.6.8 and 6.1.1.4'
Rh Rh -1.1178 0.9187 'International Tables Vol C Tables 4.2.6.8 and 6.1.1.4'
S S 0.1246 0.1234 'International Tables Vol C Tables 4.2.6.8 and 6.1.1.4'

loop_
_geom_angle_atom_site_label_1
_geom_angle_atom_site_label_2
_geom_angle_atom_site_label_3
_geom_angle
_geom_angle_site_symmetry_1
_geom_angle_site_symmetry_3
S2 Rh1 S2 180.0 3_666 .
S2 Rh1 Cl4 88.39(3) 3_666 3_666
S2 Rh1 Cl4 91.61(3) . 3_666
S2 Rh1 Cl4 91.61(3) 3_666 .
S2 Rh1 Cl4 88.39(3) . .
Cl4 Rh1 Cl4 180.0 3_666 .
S2 Rh1 Cl1 88.18(3) 3_666 3_666
S2 Rh1 Cl1 91.82(3) . 3_666
Cl4 Rh1 Cl1 90.09(3) 3_666 3_666
Cl4 Rh1 Cl1 89.91(3) . 3_666
S2 Rh1 Cl1 91.82(3) 3_666 .
S2 Rh1 Cl1 88.18(3) . .
Cl4 Rh1 Cl1 89.91(3) 3_666 .
Cl4 Rh1 Cl1 90.09(3) . .
Cl1 Rh1 Cl1 180.0 3_666 .
S1 Rh2 S1 180.0 . 3_556
S1 Rh2 Cl2 85.55(3) . .
S1 Rh2 Cl2 94.45(3) 3_556 .
S1 Rh2 Cl2 94.45(3) . 3_556
S1 Rh2 Cl2 85.55(3) 3_556 3_556
Cl2 Rh2 Cl2 180.00(4) . 3_556
S1 Rh2 Cl3 90.31(3) . 3_556
S1 Rh2 Cl3 89.69(3) 3_556 3_556
Cl2 Rh2 Cl3 90.24(3) . 3_556
Cl2 Rh2 Cl3 89.76(3) 3_556 3_556
S1 Rh2 Cl3 89.69(3) . .
S1 Rh2 Cl3 90.31(3) 3_556 .
Cl2 Rh2 Cl3 89.76(3) . .
Cl2 Rh2 Cl3 90.24(3) 3_556 .
Cl3 Rh2 Cl3 180.00(4) 3_556 .
O2 S2 C3 107.54(16) . .
O2 S2 C4 108.80(19) . .
C3 S2 C4 100.25(19) . .
O2 S2 Rh1 115.67(11) . .
C3 S2 Rh1 111.55(12) . .
C4 S2 Rh1 111.85(14) . .
O1 S1 C1 107.56(19) . .
O1 S1 C2 107.8(2) . .
C1 S1 C2 101.4(2) . .
O1 S1 Rh2 115.29(12) . .
C1 S1 Rh2 111.83(14) . .
C2 S1 Rh2 111.95(15) . .
S2 C3 H7 109.5 . .
S2 C3 H8 109.5 . .
H7 C3 H8 109.5 . .
S2 C3 H9 109.5 . .
H7 C3 H9 109.5 . .
H8 C3 H9 109.5 . .
S2 C4 H10 109.5 . .
S2 C4 H11 109.5 . .
H10 C4 H11 109.5 . .
S2 C4 H12 109.5 . .
H10 C4 H12 109.5 . .
H11 C4 H12 109.5 . .
S1 C1 H1 109.5 . .
S1 C1 H2 109.5 . .
H1 C1 H2 109.5 . .
S1 C1 H3 109.5 . .
H1 C1 H3 109.5 . .
H2 C1 H3 109.5 . .
S1 C2 H4 109.5 . .
S1 C2 H5 109.5 . .
H4 C2 H5 109.5 . .
S1 C2 H6 109.5 . .
H4 C2 H6 109.5 . .
H5 C2 H6 109.5 . .

loop_
_geom_bond_atom_site_label_1
_geom_bond_atom_site_label_2
_geom_bond_distance
_geom_bond_site_symmetry_2
Rh1 S2 2.3184(8) 3_666
Rh1 S2 2.3184(8) .
Rh1 Cl4 2.3329(7) 3_666
Rh1 Cl4 2.3329(7) .
Rh1 Cl1 2.3490(7) 3_666
Rh1 Cl1 2.3490(7) .
Rh2 S1 2.3268(8) .
Rh2 S1 2.3268(8) 3_556
Rh2 Cl2 2.3425(8) .
Rh2 Cl2 2.3425(8) 3_556
Rh2 Cl3 2.3433(8) 3_556
Rh2 Cl3 2.3433(8) .
S2 O2 1.467(2) .
S2 C3 1.776(3) .
S2 C4 1.780(4) .
S1 O1 1.470(3) .
S1 C1 1.767(4) .
S1 C2 1.778(4) .
C3 H7 0.9600 .
C3 H8 0.9600 .
C3 H9 0.9600 .
C4 H10 0.9600 .
C4 H11 0.9600 .
C4 H12 0.9600 .
C1 H1 0.9600 .
C1 H2 0.9600 .
C1 H3 0.9600 .
C2 H4 0.9600 .
C2 H5 0.9600 .
C2 H6 0.9600 .

loop_
_geom_torsion_atom_site_label_1
_geom_torsion_atom_site_label_2
_geom_torsion_atom_site_label_3
_geom_torsion_atom_site_label_4
_geom_torsion
_geom_torsion_site_symmetry_1
Cl4 Rh1 S2 O2 -98.61(14) 3_666
Cl4 Rh1 S2 O2 81.39(14) .
Cl1 Rh1 S2 O2 -8.47(14) 3_666
Cl1 Rh1 S2 O2 171.53(14) .
Cl4 Rh1 S2 C3 138.08(14) 3_666
Cl4 Rh1 S2 C3 -41.92(14) .
Cl1 Rh1 S2 C3 -131.78(14) 3_666
Cl1 Rh1 S2 C3 48.22(14) .
Cl4 Rh1 S2 C4 26.70(15) 3_666
Cl4 Rh1 S2 C4 -153.30(15) .
Cl1 Rh1 S2 C4 116.84(15) 3_666
Cl1 Rh1 S2 C4 -63.16(15) .
Cl2 Rh2 S1 O1 -69.55(14) .
Cl2 Rh2 S1 O1 110.45(14) 3_556
Cl3 Rh2 S1 O1 -159.76(14) 3_556
Cl3 Rh2 S1 O1 20.24(14) .
Cl2 Rh2 S1 C1 167.17(19) .
Cl2 Rh2 S1 C1 -12.83(19) 3_556
Cl3 Rh2 S1 C1 76.96(19) 3_556
Cl3 Rh2 S1 C1 -103.04(19) .
Cl2 Rh2 S1 C2 54.11(17) .
Cl2 Rh2 S1 C2 -125.89(17) 3_556
Cl3 Rh2 S1 C2 -36.11(17) 3_556
Cl3 Rh2 S1 C2 143.89(17) .
